data_7064216
loop_
_publ_author_name
'MacDougall, Phillip'
'Zeng, Mich Wenshi'
'Wang, Jin'
'Ho, Peter Cheng-Wei'
'Vargas-Baca, Ignacio'

_publ_section_title
;
 From Fluorine Chemistry to Noncovalent Interactions: Celebrating Prof.
 Giuseppe Resnati
;
_journal_name_full 'New Journal of Chemistry'
_journal_paper_doi 10.1039/D5NJ03688G
_journal_year 2026
_chemical_formula_moiety 'C10 H10 Br3 N O Te, Br, C H Cl3, C4 H12 N'
_chemical_formula_sum 'C15 H23 Br4 Cl3 N2 O Te'
_chemical_formula_weight 800.94
_chemical_name_systematic 1,1,1-tri-bromo-3-methyl-5-phenyl-1,2-tellurazole-2-anol
_chemical_properties_physical Air-sensitive,Moisture-sensitive,Hygroscopic
_space_group_crystal_system monoclinic
_space_group_IT_number 14
_space_group_name_Hall '-P 2ybc'
_space_group_name_H-M_alt 'P 1 21/c 1'
_atom_sites_solution_hydrogens geom
_atom_sites_solution_primary iterative
_audit_creation_date 2025-09-15
_audit_creation_method
;
Olex2 1.5
(compiled 2025.07.13 svn.rb7424aed for OlexSys, GUI svn.r7314)
;
_audit_update_record
;
2025-09-15 deposited with the CCDC.	2025-12-08 downloaded from the CCDC.
;
_cell_angle_alpha 90
_cell_angle_beta 91.967(3)
_cell_angle_gamma 90
_cell_formula_units_Z 4
_cell_length_a 14.1714(10)
_cell_length_b 9.0498(6)
_cell_length_c 19.5492(14)
_cell_measurement_reflns_used 9898
_cell_measurement_temperature 100.00
_cell_measurement_theta_max 34.93
_cell_measurement_theta_min 2.48
_cell_volume 2505.7(3)
_computing_cell_refinement 'SAINT V8.40B (Bruker, 2016)'
_computing_data_reduction 'SAINT V8.40B (Bruker, 2016)'
_computing_molecular_graphics 'Olex2 1.5 (Dolomanov et al., 2009)'
_computing_publication_material 'Olex2 1.5 (Dolomanov et al., 2009)'
_computing_structure_refinement 'SHELXL 2019/3 (Sheldrick, 2015)'
_computing_structure_solution 'olex2.solve 1.5 (Bourhis et al., 2015)'
_diffrn_ambient_temperature 100.00
_diffrn_measured_fraction_theta_full 1.000
_diffrn_measured_fraction_theta_max 0.983
_diffrn_measurement_device_type 'Bruker APEX-II CCD'
_diffrn_measurement_method '\f and \w scans'
_diffrn_radiation_type MoK\a
_diffrn_radiation_wavelength 0.71073
_diffrn_reflns_av_R_equivalents 0.0748
_diffrn_reflns_av_unetI/netI 0.0656
_diffrn_reflns_Laue_measured_fraction_full 1.000
_diffrn_reflns_Laue_measured_fraction_max 0.983
_diffrn_reflns_limit_h_max 22
_diffrn_reflns_limit_h_min -21
_diffrn_reflns_limit_k_max 14
_diffrn_reflns_limit_k_min -14
_diffrn_reflns_limit_l_max 29
_diffrn_reflns_limit_l_min -31
_diffrn_reflns_number 66219
_diffrn_reflns_point_group_measured_fraction_full 1.000
_diffrn_reflns_point_group_measured_fraction_max 0.983
_diffrn_reflns_theta_full 25.242
_diffrn_reflns_theta_max 35.023
_diffrn_reflns_theta_min 2.480
_diffrn_source_current 1.4
_diffrn_source_power 0.07
_diffrn_source_voltage 50.0
_diffrn_standards_number 0
_exptl_absorpt_coefficient_mu 7.894
_exptl_absorpt_correction_T_max 0.7469
_exptl_absorpt_correction_T_min 0.5203
_exptl_absorpt_correction_type multi-scan
_exptl_absorpt_process_details
;
SADABS-2016/2 (Bruker,2016/2) was used for absorption correction.
wR2(int) was 0.1038 before and 0.0734 after correction.
The Ratio of minimum to maximum transmission is 0.6966.
The \l/2 correction factor is Not present.
;
_exptl_crystal_colour 'dull light yellow'
_exptl_crystal_colour_lustre dull
_exptl_crystal_colour_modifier light
_exptl_crystal_colour_primary yellow
_exptl_crystal_density_diffrn 2.123
_exptl_crystal_description plate
_exptl_crystal_F_000 1512
_exptl_crystal_preparation
'1,1,1-tri-bromo-3-methyl-5-phenyl-1,2-tellurazole-2-anol was synthesized by allowing 2 equivalents of tetramethylammonium tribromide react with 3-methyl-5-phenyl-1,2-tellurazole-2-oxide in methanol with stirring. The volume was reduced and the product was extracted with DCM and precipitated in hexanes resulting in a light yellow powder.'
_exptl_crystal_recrystallization_method
'1,1,1-tri-bromo-3-methyl-5-phenyl-1,2-tellurazole-2-anol was allowed to slowly evaporate in CHCl3 resulting in platelike yellow crystals'
_exptl_crystal_size_max 0.35
_exptl_crystal_size_mid 0.18
_exptl_crystal_size_min 0.06
_refine_diff_density_max 2.619
_refine_diff_density_min -1.779
_refine_diff_density_rms 0.308
_refine_ls_extinction_method none
_refine_ls_goodness_of_fit_ref 1.018
_refine_ls_hydrogen_treatment constr
_refine_ls_matrix_type full
_refine_ls_number_parameters 241
_refine_ls_number_reflns 10866
_refine_ls_number_restraints 165
_refine_ls_restrained_S_all 1.011
_refine_ls_R_factor_all 0.0939
_refine_ls_R_factor_gt 0.0515
_refine_ls_shift/su_max 0.001
_refine_ls_shift/su_mean 0.000
_refine_ls_structure_factor_coef Fsqd
_refine_ls_weighting_details 'w=1/[\s^2^(Fo^2^)+(0.0766P)^2^+12.0799P] where P=(Fo^2^+2Fc^2^)/3'
_refine_ls_weighting_scheme calc
_refine_ls_wR_factor_gt 0.1254
_refine_ls_wR_factor_ref 0.1554
_reflns_Friedel_coverage 0.000
_reflns_number_gt 7437
_reflns_number_total 10866
_reflns_threshold_expression 'I > 2\s(I)'
_cod_data_source_file d5nj03688g2.cif
_cod_data_source_block mo_pm_phiteohbr3chcl3_0m
_cod_database_code 7064216
_shelx_shelxl_version_number 2019/3
_shelx_space_group_comment
;
The symmetry employed for this shelxl refinement is uniquely defined
by the following loop, which should always be used as a source of
symmetry information in preference to the above space-group names.
They are only intended as comments.
;
_olex2_refinement_description
;
1. Fixed Uiso
 At 1.2 times of:
  All C(H) groups
 At 1.5 times of:
  All C(H,H,H) groups, All O(H) groups
2. Rigid body (RIGU) restrains
 All non-hydrogen atoms
 with sigma for 1-2 distances of 0.004 and sigma for 1-3 distances of 0.004
3.a Ternary CH refined with riding coordinates:
 C11(H11)
3.b Aromatic/amide H refined with riding coordinates:
 C2(H2), C6(H6), C7(H7), C8(H8), C9(H9), C10(H10)
3.c Idealised Me refined as rotating group:
 C4(H4a,H4b,H4c), C12(H12a,H12b,H12c), C13(H13a,H13b,H13c), C14(H14a,H14b,
 H14c), C15(H15a,H15b,H15c)
3.d Idealised tetrahedral OH refined as rotating group:
 O1(H1)
;
_olex2_exptl_crystal_mounting_method
'Suitable crystals of 1,1,1-tri-bromo-3-methyl-5-phenyl-1,2-tellurazole-2-anol were selected and mounted on nylon loops (Hampton, California) or MiTeGen micromounts (Ithaca, New York) with Paratone-N oil on a Bruker APEX-II CCD diffractometer. The crystal was kept at 100.00 K during data collection. '
_olex2_submission_original_sample_id PM-5-49
_olex2_submission_special_instructions 'No special instructions were received'

loop_
_space_group_symop_operation_xyz
'x, y, z'
'-x, y+1/2, -z+1/2'
'-x, -y, -z'
'x, -y-1/2, z-1/2'

loop_
_atom_site_label
_atom_site_type_symbol
_atom_site_fract_x
_atom_site_fract_y
_atom_site_fract_z
_atom_site_U_iso_or_equiv
_atom_site_adp_type
_atom_site_occupancy
_atom_site_site_symmetry_order
_atom_site_calc_flag
_atom_site_refinement_flags_posn
_atom_site_refinement_flags_adp
_atom_site_refinement_flags_occupancy
_atom_site_disorder_assembly
_atom_site_disorder_group
Te1 Te 0.80008(2) 0.21146(3) 0.40679(2) 0.01513(7) Uani 1 1 d . . . . .
Br1 Br 0.83849(4) -0.07214(5) 0.42016(3) 0.02268(11) Uani 1 1 d . . . . .
Br2 Br 0.80151(3) 0.20356(6) 0.27355(2) 0.02218(11) Uani 1 1 d . . . . .
Br3 Br 0.78785(4) 0.50949(5) 0.41193(3) 0.02408(11) Uani 1 1 d . . . . .
O1 O 0.7726(3) 0.2302(4) 0.57850(19) 0.0235(7) Uani 1 1 d . . . . .
H1 H 0.719281 0.201686 0.563852 0.035 Uiso 1 1 calc R U . . .
N1 N 0.8342(3) 0.2315(4) 0.5257(2) 0.0179(7) Uani 1 1 d . . . . .
C1 C 0.9511(3) 0.2451(5) 0.4179(2) 0.0165(7) Uani 1 1 d . . . . .
C2 C 0.9818(3) 0.2703(5) 0.4824(2) 0.0175(8) Uani 1 1 d . . . . .
H2 H 1.047194 0.288222 0.490737 0.021 Uiso 1 1 calc R U . . .
C3 C 0.9202(3) 0.2717(5) 0.5404(3) 0.0193(8) Uani 1 1 d . . . . .
C4 C 0.9533(3) 0.3145(6) 0.6111(3) 0.0214(9) Uani 1 1 d . . . . .
H4A H 1.022235 0.323849 0.612736 0.032 Uiso 1 1 calc R U . . .
H4B H 0.934418 0.238476 0.643592 0.032 Uiso 1 1 calc R U . . .
H4C H 0.924934 0.409273 0.623288 0.032 Uiso 1 1 calc R U . . .
C5 C 1.0141(3) 0.2277(5) 0.3603(3) 0.0180(8) Uani 1 1 d . . . . .
C6 C 1.0163(3) 0.3320(6) 0.3075(2) 0.0202(8) Uani 1 1 d . . . . .
H6 H 0.974559 0.414159 0.307046 0.024 Uiso 1 1 calc R U . . .
C7 C 1.0797(4) 0.3144(7) 0.2562(3) 0.0276(10) Uani 1 1 d . . . . .
H7 H 1.083034 0.386976 0.221233 0.033 Uiso 1 1 calc R U . . .
C8 C 1.1387(4) 0.1924(7) 0.2548(3) 0.0317(11) Uani 1 1 d . . . . .
H8 H 1.180730 0.180450 0.218386 0.038 Uiso 1 1 calc R U . . .
C9 C 1.1364(4) 0.0877(6) 0.3065(3) 0.0286(10) Uani 1 1 d . . . . .
H9 H 1.176467 0.003646 0.305585 0.034 Uiso 1 1 calc R U . . .
C10 C 1.0748(3) 0.1068(6) 0.3597(3) 0.0233(9) Uani 1 1 d . . . . .
H10 H 1.074257 0.036778 0.395917 0.028 Uiso 1 1 calc R U . . .
Br4 Br 0.59670(3) 0.15929(6) 0.48824(3) 0.02371(11) Uani 1 1 d . . . . .
Cl1 Cl 0.58547(11) 1.01744(17) 0.30671(8) 0.0353(3) Uani 1 1 d . . . . .
Cl2 Cl 0.58751(11) 0.71775(17) 0.35681(9) 0.0373(3) Uani 1 1 d . . . . .
Cl3 Cl 0.41098(10) 0.84986(19) 0.30958(9) 0.0373(3) Uani 1 1 d . . . . .
C11 C 0.5219(4) 0.8820(6) 0.3508(3) 0.0258(10) Uani 1 1 d . . . . .
H11 H 0.511240 0.918831 0.398165 0.031 Uiso 1 1 calc R U . . .
N2 N 0.6511(3) -0.3410(5) 0.5921(2) 0.0248(8) Uani 1 1 d . . . . .
C12 C 0.5904(4) -0.4475(7) 0.5528(4) 0.0391(15) Uani 1 1 d . . . . .
H12A H 0.532685 -0.397539 0.536223 0.059 Uiso 1 1 calc R U . . .
H12B H 0.573812 -0.529916 0.582614 0.059 Uiso 1 1 calc R U . . .
H12C H 0.624714 -0.485153 0.513795 0.059 Uiso 1 1 calc R U . . .
C13 C 0.6738(5) -0.2156(7) 0.5465(4) 0.0363(13) Uani 1 1 d . . . . .
H13A H 0.713609 -0.144278 0.571774 0.055 Uiso 1 1 calc R U . . .
H13B H 0.615198 -0.167282 0.530535 0.055 Uiso 1 1 calc R U . . .
H13C H 0.707570 -0.252539 0.507044 0.055 Uiso 1 1 calc R U . . .
C14 C 0.7403(5) -0.4171(7) 0.6150(4) 0.0388(15) Uani 1 1 d . . . . .
H14A H 0.771038 -0.458680 0.575238 0.058 Uiso 1 1 calc R U . . .
H14B H 0.725511 -0.496638 0.646939 0.058 Uiso 1 1 calc R U . . .
H14C H 0.782699 -0.345784 0.637968 0.058 Uiso 1 1 calc R U . . .
C15 C 0.6020(7) -0.2833(10) 0.6510(4) 0.054(2) Uani 1 1 d . . . . .
H15A H 0.638577 -0.201878 0.671681 0.081 Uiso 1 1 calc R U . . .
H15B H 0.595088 -0.362156 0.684864 0.081 Uiso 1 1 calc R U . . .
H15C H 0.539418 -0.247297 0.636070 0.081 Uiso 1 1 calc R U . . .

loop_
_atom_site_aniso_label
_atom_site_aniso_U_11
_atom_site_aniso_U_22
_atom_site_aniso_U_33
_atom_site_aniso_U_23
_atom_site_aniso_U_13
_atom_site_aniso_U_12
Te1 0.01308(12) 0.01628(12) 0.01609(13) 0.00100(10) 0.00149(9) 0.00079(9)
Br1 0.0258(2) 0.0168(2) 0.0258(2) 0.00123(17) 0.00583(18) 0.00206(16)
Br2 0.0199(2) 0.0291(2) 0.0175(2) 0.00099(17) 0.00015(16) -0.00308(17)
Br3 0.0252(2) 0.0180(2) 0.0293(3) 0.00334(18) 0.00510(19) 0.00436(16)
O1 0.0197(16) 0.0301(18) 0.0212(17) -0.0022(14) 0.0080(13) -0.0010(13)
N1 0.0169(16) 0.0206(17) 0.0162(17) 0.0023(14) 0.0006(13) 0.0016(13)
C1 0.0149(18) 0.0161(17) 0.0185(18) 0.0037(15) 0.0015(14) 0.0020(14)
C2 0.0154(18) 0.021(2) 0.0166(18) 0.0003(15) 0.0030(14) 0.0017(15)
C3 0.0181(18) 0.020(2) 0.0200(19) 0.0008(16) -0.0008(15) 0.0011(15)
C4 0.020(2) 0.026(2) 0.017(2) -0.0019(17) -0.0023(16) -0.0005(17)
C5 0.0136(17) 0.0195(19) 0.021(2) -0.0013(15) 0.0010(14) -0.0013(14)
C6 0.020(2) 0.024(2) 0.017(2) 0.0004(16) 0.0004(15) -0.0038(16)
C7 0.023(2) 0.043(3) 0.017(2) -0.003(2) -0.0004(17) -0.0128(19)
C8 0.020(2) 0.045(3) 0.031(3) -0.015(2) 0.009(2) -0.009(2)
C9 0.021(2) 0.032(2) 0.034(3) -0.014(2) 0.0070(19) -0.0004(19)
C10 0.019(2) 0.021(2) 0.030(2) -0.0025(18) 0.0046(18) -0.0007(16)
Br4 0.0169(2) 0.0283(2) 0.0260(2) -0.00101(19) 0.00215(17) -0.00082(17)
Cl1 0.0443(8) 0.0328(7) 0.0296(7) -0.0033(5) 0.0114(6) -0.0101(6)
Cl2 0.0322(7) 0.0347(7) 0.0451(9) 0.0034(6) 0.0013(6) 0.0065(5)
Cl3 0.0255(6) 0.0459(8) 0.0402(8) -0.0032(6) -0.0059(6) -0.0010(5)
C11 0.028(2) 0.026(2) 0.024(2) -0.0016(19) 0.0020(19) -0.0020(18)
N2 0.027(2) 0.0178(18) 0.029(2) -0.0007(15) -0.0051(17) 0.0027(15)
C12 0.027(3) 0.028(3) 0.063(4) -0.006(3) -0.003(3) -0.003(2)
C13 0.033(3) 0.035(3) 0.041(3) 0.013(2) -0.001(2) -0.005(2)
C14 0.040(3) 0.029(3) 0.046(4) -0.008(3) -0.020(3) 0.011(2)
C15 0.069(5) 0.065(5) 0.028(3) 0.001(3) 0.012(3) 0.026(4)

loop_
_atom_type_symbol
_atom_type_description
_atom_type_scat_dispersion_real
_atom_type_scat_dispersion_imag
_atom_type_scat_source
C C 0.0033 0.0016 'International Tables Vol C Tables 4.2.6.8 and 6.1.1.4'
H H 0.0000 0.0000 'International Tables Vol C Tables 4.2.6.8 and 6.1.1.4'
N N 0.0061 0.0033 'International Tables Vol C Tables 4.2.6.8 and 6.1.1.4'
O O 0.0106 0.0060 'International Tables Vol C Tables 4.2.6.8 and 6.1.1.4'
Cl Cl 0.1484 0.1585 'International Tables Vol C Tables 4.2.6.8 and 6.1.1.4'
Br Br -0.2901 2.4595 'International Tables Vol C Tables 4.2.6.8 and 6.1.1.4'
Te Te -0.5308 1.6751 'International Tables Vol C Tables 4.2.6.8 and 6.1.1.4'

loop_
_geom_angle_atom_site_label_1
_geom_angle_atom_site_label_2
_geom_angle_atom_site_label_3
_geom_angle
_geom_angle_site_symmetry_1
_geom_angle_site_symmetry_3
_geom_angle_publ_flag
Br1 Te1 Br3 168.80(2) . . ?
Br2 Te1 Br1 93.655(18) . . ?
Br2 Te1 Br3 93.854(18) . . ?
N1 Te1 Br1 86.72(10) . . ?
N1 Te1 Br2 167.43(10) . . ?
N1 Te1 Br3 84.15(10) . . ?
C1 Te1 Br1 85.80(12) . . ?
C1 Te1 Br2 93.60(12) . . ?
C1 Te1 Br3 85.45(12) . . ?
C1 Te1 N1 73.88(16) . . ?
N1 O1 H1 109.5 . . ?
O1 N1 Te1 128.6(3) . . ?
C3 N1 Te1 113.5(3) . . ?
C3 N1 O1 116.9(4) . . ?
C2 C1 Te1 113.9(3) . . ?
C2 C1 C5 123.7(4) . . ?
C5 C1 Te1 122.1(3) . . ?
C1 C2 H2 118.3 . . ?
C1 C2 C3 123.5(4) . . ?
C3 C2 H2 118.3 . . ?
N1 C3 C2 114.2(4) . . ?
N1 C3 C4 122.8(4) . . ?
C2 C3 C4 123.0(4) . . ?
C3 C4 H4A 109.5 . . ?
C3 C4 H4B 109.5 . . ?
C3 C4 H4C 109.5 . . ?
H4A C4 H4B 109.5 . . ?
H4A C4 H4C 109.5 . . ?
H4B C4 H4C 109.5 . . ?
C6 C5 C1 121.5(4) . . ?
C10 C5 C1 118.9(4) . . ?
C10 C5 C6 119.6(5) . . ?
C5 C6 H6 120.3 . . ?
C7 C6 C5 119.4(5) . . ?
C7 C6 H6 120.3 . . ?
C6 C7 H7 119.5 . . ?
C6 C7 C8 121.0(5) . . ?
C8 C7 H7 119.5 . . ?
C7 C8 H8 120.0 . . ?
C7 C8 C9 120.1(5) . . ?
C9 C8 H8 120.0 . . ?
C8 C9 H9 120.3 . . ?
C8 C9 C10 119.4(5) . . ?
C10 C9 H9 120.3 . . ?
C5 C10 H10 119.7 . . ?
C9 C10 C5 120.5(5) . . ?
C9 C10 H10 119.7 . . ?
Cl1 C11 Cl3 110.7(3) . . ?
Cl1 C11 H11 108.5 . . ?
Cl2 C11 Cl1 110.1(3) . . ?
Cl2 C11 Cl3 110.6(3) . . ?
Cl2 C11 H11 108.5 . . ?
Cl3 C11 H11 108.5 . . ?
C12 N2 C14 108.9(4) . . ?
C13 N2 C12 108.6(5) . . ?
C13 N2 C14 109.5(5) . . ?
C15 N2 C12 110.8(6) . . ?
C15 N2 C13 108.6(5) . . ?
C15 N2 C14 110.3(5) . . ?
N2 C12 H12A 109.5 . . ?
N2 C12 H12B 109.5 . . ?
N2 C12 H12C 109.5 . . ?
H12A C12 H12B 109.5 . . ?
H12A C12 H12C 109.5 . . ?
H12B C12 H12C 109.5 . . ?
N2 C13 H13A 109.5 . . ?
N2 C13 H13B 109.5 . . ?
N2 C13 H13C 109.5 . . ?
H13A C13 H13B 109.5 . . ?
H13A C13 H13C 109.5 . . ?
H13B C13 H13C 109.5 . . ?
N2 C14 H14A 109.5 . . ?
N2 C14 H14B 109.5 . . ?
N2 C14 H14C 109.5 . . ?
H14A C14 H14B 109.5 . . ?
H14A C14 H14C 109.5 . . ?
H14B C14 H14C 109.5 . . ?
N2 C15 H15A 109.5 . . ?
N2 C15 H15B 109.5 . . ?
N2 C15 H15C 109.5 . . ?
H15A C15 H15B 109.5 . . ?
H15A C15 H15C 109.5 . . ?
H15B C15 H15C 109.5 . . ?

loop_
_geom_bond_atom_site_label_1
_geom_bond_atom_site_label_2
_geom_bond_distance
_geom_bond_site_symmetry_2
_geom_bond_publ_flag
Te1 Br1 2.6348(6) . ?
Te1 Br2 2.6065(6) . ?
Te1 Br3 2.7047(6) . ?
Te1 N1 2.364(4) . ?
Te1 C1 2.166(4) . ?
O1 H1 0.8400 . ?
O1 N1 1.375(5) . ?
N1 C3 1.295(6) . ?
C1 C2 1.339(6) . ?
C1 C5 1.468(7) . ?
C2 H2 0.9500 . ?
C2 C3 1.454(7) . ?
C3 C4 1.496(7) . ?
C4 H4A 0.9800 . ?
C4 H4B 0.9800 . ?
C4 H4C 0.9800 . ?
C5 C6 1.401(7) . ?
C5 C10 1.393(7) . ?
C6 H6 0.9500 . ?
C6 C7 1.379(7) . ?
C7 H7 0.9500 . ?
C7 C8 1.385(9) . ?
C8 H8 0.9500 . ?
C8 C9 1.387(9) . ?
C9 H9 0.9500 . ?
C9 C10 1.391(7) . ?
C10 H10 0.9500 . ?
Cl1 C11 1.764(6) . ?
Cl2 C11 1.755(6) . ?
Cl3 C11 1.766(6) . ?
C11 H11 1.0000 . ?
N2 C12 1.487(7) . ?
N2 C13 1.484(7) . ?
N2 C14 1.494(7) . ?
N2 C15 1.463(9) . ?
C12 H12A 0.9800 . ?
C12 H12B 0.9800 . ?
C12 H12C 0.9800 . ?
C13 H13A 0.9800 . ?
C13 H13B 0.9800 . ?
C13 H13C 0.9800 . ?
C14 H14A 0.9800 . ?
C14 H14B 0.9800 . ?
C14 H14C 0.9800 . ?
C15 H15A 0.9800 . ?
C15 H15B 0.9800 . ?
C15 H15C 0.9800 . ?

loop_
_geom_torsion_atom_site_label_1
_geom_torsion_atom_site_label_2
_geom_torsion_atom_site_label_3
_geom_torsion_atom_site_label_4
_geom_torsion
_geom_torsion_site_symmetry_1
_geom_torsion_site_symmetry_2
_geom_torsion_site_symmetry_3
_geom_torsion_site_symmetry_4
_geom_torsion_publ_flag
Te1 N1 C3 C2 -10.4(5) . . . . ?
Te1 N1 C3 C4 170.1(4) . . . . ?
Te1 C1 C2 C3 1.4(6) . . . . ?
Te1 C1 C5 C6 73.1(5) . . . . ?
Te1 C1 C5 C10 -109.0(4) . . . . ?
O1 N1 C3 C2 179.8(4) . . . . ?
O1 N1 C3 C4 0.3(7) . . . . ?
C1 C2 C3 N1 6.7(7) . . . . ?
C1 C2 C3 C4 -173.8(5) . . . . ?
C1 C5 C6 C7 177.0(4) . . . . ?
C1 C5 C10 C9 -179.1(5) . . . . ?
C2 C1 C5 C6 -112.8(5) . . . . ?
C2 C1 C5 C10 65.2(6) . . . . ?
C5 C1 C2 C3 -173.1(4) . . . . ?
C5 C6 C7 C8 2.4(7) . . . . ?
C6 C5 C10 C9 -1.1(7) . . . . ?
C6 C7 C8 C9 -1.8(8) . . . . ?
C7 C8 C9 C10 -0.3(8) . . . . ?
C8 C9 C10 C5 1.8(8) . . . . ?
C10 C5 C6 C7 -0.9(7) . . . . ?
